data_7046582
loop_
_publ_author_name
'Huang, Xing-Cai'
'Qi, Zi-Yi'
'Ji, Cheng-Long'
'Guo, Yi-Ming'
'Yan, Shi-Chang'
'Zhang, Yi-Quan'
'Shao, Dong'
'Wang, Xin-Yi'

_publ_section_title
;
 High-coordinate Co<sup>II</sup> and Fe<sup>II</sup> compounds constructed
 from an asymmetric tetradentate ligand show slow magnetic relaxation
 behavior.
;
_journal_issue 27
_journal_name_full 'Dalton transactions (Cambridge, England : 2003)'
_journal_page_first 8940
_journal_page_last 8948
_journal_paper_doi 10.1039/c8dt01829d
_journal_volume 47
_journal_year 2018
_chemical_formula_sum 'C17 H17 N5 O2'
_chemical_formula_weight 323.35
_space_group_crystal_system monoclinic
_space_group_IT_number 14
_space_group_name_Hall '-P 2ybc'
_space_group_name_H-M_alt 'P 1 21/c 1'
_symmetry_space_group_name_Hall '-P 2ybc'
_symmetry_space_group_name_H-M 'P 1 21/c 1'
_atom_sites_solution_hydrogens geom
_audit_creation_method SHELXL-2014/7
_audit_update_record
;
2018-05-30 deposited with the CCDC.
2018-06-07 downloaded from the CCDC.
;
_cell_angle_alpha 90
_cell_angle_beta 101.472(3)
_cell_angle_gamma 90
_cell_formula_units_Z 4
_cell_length_a 6.641(2)
_cell_length_b 29.396(6)
_cell_length_c 8.657(2)
_cell_measurement_reflns_used 30388
_cell_measurement_temperature 293(2)
_cell_measurement_theta_max 27.662
_cell_measurement_theta_min 2.772
_cell_volume 1656.2(7)
_computing_cell_refinement 'SHELXL-2014/7 (Sheldrick 2014)'
_computing_data_collection 'Bruker Apex D8 QUEST'
_computing_data_reduction 'SHELXL-2014/7 (Sheldrick 2014)'
_computing_molecular_graphics Diamond
_computing_publication_material 'SHELXL-2014/7 (Sheldrick 2014)'
_computing_structure_refinement 'SHELXL-2014/7 (Sheldrick, 2014)'
_computing_structure_solution 'SHELXT 2014/7 (Sheldrick, 2014)'
_diffrn_ambient_temperature 293(2)
_diffrn_measured_fraction_theta_full 0.997
_diffrn_measured_fraction_theta_max 0.991
_diffrn_measurement_device_type 'Bruker Apex D8 QUEST'
_diffrn_measurement_method 'phi and omega scans'
_diffrn_radiation_type MoK\a
_diffrn_radiation_wavelength 0.71073
_diffrn_reflns_av_R_equivalents 0.0425
_diffrn_reflns_av_unetI/netI 0.0341
_diffrn_reflns_Laue_measured_fraction_full 0.997
_diffrn_reflns_Laue_measured_fraction_max 0.991
_diffrn_reflns_limit_h_max 8
_diffrn_reflns_limit_h_min -8
_diffrn_reflns_limit_k_max 38
_diffrn_reflns_limit_k_min -38
_diffrn_reflns_limit_l_max 11
_diffrn_reflns_limit_l_min -11
_diffrn_reflns_number 30066
_diffrn_reflns_point_group_measured_fraction_full 0.997
_diffrn_reflns_point_group_measured_fraction_max 0.991
_diffrn_reflns_theta_full 25.243
_diffrn_reflns_theta_max 27.662
_diffrn_reflns_theta_min 2.772
_diffrn_source 'fine-focus sealed tube'
_exptl_absorpt_coefficient_mu 0.089
_exptl_absorpt_correction_T_max 0.7456
_exptl_absorpt_correction_T_min 0.6750
_exptl_absorpt_correction_type multi-scan
_exptl_absorpt_process_details
;
SADABS 2016/2: Krause, L., Herbst-Irmer, R., Sheldrick G.M. & Stalke D.,
 J. Appl. Cryst. 48 (2015) 3-10
;
_exptl_crystal_colour white
_exptl_crystal_density_diffrn 1.297
_exptl_crystal_description rod
_exptl_crystal_F_000 680
_exptl_crystal_size_max 0.680
_exptl_crystal_size_mid 0.600
_exptl_crystal_size_min 0.240
_refine_diff_density_max 0.283
_refine_diff_density_min -0.276
_refine_diff_density_rms 0.061
_refine_ls_extinction_method none
_refine_ls_goodness_of_fit_ref 1.113
_refine_ls_hydrogen_treatment constr
_refine_ls_matrix_type full
_refine_ls_number_parameters 219
_refine_ls_number_reflns 3842
_refine_ls_number_restraints 0
_refine_ls_restrained_S_all 1.113
_refine_ls_R_factor_all 0.0874
_refine_ls_R_factor_gt 0.0719
_refine_ls_shift/su_max 0.000
_refine_ls_shift/su_mean 0.000
_refine_ls_structure_factor_coef Fsqd
_refine_ls_weighting_details 'w=1/[\s^2^(Fo^2^)+(0.0663P)^2^+1.4495P] where P=(Fo^2^+2Fc^2^)/3'
_refine_ls_weighting_scheme calc
_refine_ls_wR_factor_gt 0.1863
_refine_ls_wR_factor_ref 0.1955
_reflns_Friedel_coverage 0.000
_reflns_number_gt 3052
_reflns_number_total 3842
_reflns_threshold_expression 'I > 2\s(I)'
_cod_data_source_file c8dt01829d2.cif
_cod_data_source_block pypzbeyz
_cod_depositor_comments 'Adding full bibliography for 7046582--7046584.cif.'
_cod_database_code 7046582
_shelx_shelxl_version_number 2014/7
_shelx_space_group_comment
;
The symmetry employed for this shelxl refinement is uniquely defined
by the following loop, which should always be used as a source of
symmetry information in preference to the above space-group names.
They are only intended as comments.
;
_shelx_estimated_absorpt_t_min 0.942
_shelx_estimated_absorpt_t_max 0.979

loop_
_space_group_symop_operation_xyz
'x, y, z'
'-x, y+1/2, -z+1/2'
'-x, -y, -z'
'x, -y-1/2, z-1/2'

loop_
_atom_site_label
_atom_site_type_symbol
_atom_site_fract_x
_atom_site_fract_y
_atom_site_fract_z
_atom_site_U_iso_or_equiv
_atom_site_adp_type
_atom_site_occupancy
_atom_site_site_symmetry_order
_atom_site_calc_flag
_atom_site_refinement_flags_posn
_atom_site_refinement_flags_adp
O1 O 0.9193(3) 0.65525(8) 0.6982(2) 0.0619(6) Uani 1 1 d . .
N1 N 0.4983(3) 0.57319(7) 0.0680(2) 0.0395(5) Uani 1 1 d . .
C1 C 0.5680(4) 0.55586(8) -0.0528(3) 0.0382(5) Uani 1 1 d . .
O2 O 0.1645(3) 0.64876(8) 0.4704(2) 0.0612(6) Uani 1 1 d . .
H2A H 0.0873 0.6460 0.5329 0.092 Uiso 1 1 calc R U
N2 N 0.4163(3) 0.54745(7) -0.1896(2) 0.0427(5) Uani 1 1 d . .
C2 C 0.7722(4) 0.54688(10) -0.0519(3) 0.0517(7) Uani 1 1 d . .
H2 H 0.8132 0.5343 -0.1393 0.062 Uiso 1 1 calc R U
C6 C 0.2187(4) 0.56055(10) -0.2194(3) 0.0504(6) Uani 1 1 d . .
H6 H 0.1518 0.5761 -0.1508 0.060 Uiso 1 1 calc R U
C3 C 0.9120(4) 0.55716(11) 0.0819(3) 0.0569(7) Uani 1 1 d . .
H3 H 1.0508 0.5514 0.0868 0.068 Uiso 1 1 calc R U
N4 N 0.6835(3) 0.61817(7) 0.4476(2) 0.0414(5) Uani 1 1 d . .
C4 C 0.8477(4) 0.57598(10) 0.2093(3) 0.0479(6) Uani 1 1 d . .
H4 H 0.9414 0.5836 0.3005 0.057 Uiso 1 1 calc R U
N5 N 0.6020(3) 0.63745(7) 0.5658(2) 0.0411(5) Uani 1 1 d . .
H5 H 0.4714 0.6380 0.5610 0.049 Uiso 1 1 calc R U
C5 C 0.6394(4) 0.58331(8) 0.1975(3) 0.0394(5) Uani 1 1 d . .
N3 N 0.4683(4) 0.52620(8) -0.3150(3) 0.0562(6) Uani 1 1 d . .
C8 C 0.2946(5) 0.52593(11) -0.4211(3) 0.0615(8) Uani 1 1 d . .
H8 H 0.2811 0.5130 -0.5208 0.074 Uiso 1 1 calc R U
C7 C 0.1349(5) 0.54704(11) -0.3672(3) 0.0594(7) Uani 1 1 d . .
H7 H 0.0001 0.5510 -0.4208 0.071 Uiso 1 1 calc R U
C9 C 0.5583(4) 0.60348(9) 0.3276(3) 0.0439(6) Uani 1 1 d . .
H9 H 0.4173 0.6055 0.3223 0.053 Uiso 1 1 calc R U
C10 C 0.7331(3) 0.65545(8) 0.6895(3) 0.0390(5) Uani 1 1 d . .
C11 C 0.6411(3) 0.67663(8) 0.8162(2) 0.0353(5) Uani 1 1 d . .
C12 C 0.4445(4) 0.66923(10) 0.8361(3) 0.0508(6) Uani 1 1 d . .
H12 H 0.3577 0.6504 0.7662 0.061 Uiso 1 1 calc R U
C13 C 0.3739(5) 0.68949(12) 0.9596(4) 0.0666(9) Uani 1 1 d . .
H13 H 0.2412 0.6837 0.9738 0.080 Uiso 1 1 calc R U
C14 C 0.4986(5) 0.71803(12) 1.0607(4) 0.0688(9) Uani 1 1 d . .
H14 H 0.4509 0.7316 1.1435 0.083 Uiso 1 1 calc R U
C15 C 0.6941(5) 0.72648(12) 1.0395(4) 0.0696(9) Uani 1 1 d . .
H15 H 0.7786 0.7462 1.1074 0.084 Uiso 1 1 calc R U
C16 C 0.7659(4) 0.70609(10) 0.9186(3) 0.0561(7) Uani 1 1 d . .
H16 H 0.8989 0.7120 0.9052 0.067 Uiso 1 1 calc R U
C17 C 0.1006(8) 0.68470(17) 0.3712(7) 0.1144(17) Uani 1 1 d . .
H17A H 0.1246 0.7127 0.4292 0.172 Uiso 1 1 calc R U
H17B H -0.0434 0.6817 0.3277 0.172 Uiso 1 1 calc R U
H17C H 0.1761 0.6849 0.2874 0.172 Uiso 1 1 calc R U

loop_
_atom_site_aniso_label
_atom_site_aniso_U_11
_atom_site_aniso_U_22
_atom_site_aniso_U_33
_atom_site_aniso_U_23
_atom_site_aniso_U_13
_atom_site_aniso_U_12
O1 0.0322(9) 0.1039(16) 0.0510(11) -0.0275(11) 0.0117(8) -0.0029(9)
N1 0.0383(10) 0.0501(11) 0.0308(9) -0.0065(8) 0.0086(8) 0.0007(8)
C1 0.0430(12) 0.0419(12) 0.0307(11) -0.0047(9) 0.0102(9) 0.0006(10)
O2 0.0369(10) 0.0952(16) 0.0543(12) -0.0014(11) 0.0155(8) 0.0038(10)
N2 0.0493(12) 0.0492(12) 0.0308(10) -0.0070(8) 0.0109(8) -0.0006(9)
C2 0.0505(15) 0.0692(17) 0.0383(13) -0.0142(12) 0.0159(11) 0.0111(13)
C6 0.0468(14) 0.0661(17) 0.0382(13) -0.0054(11) 0.0082(11) -0.0012(12)
C3 0.0410(13) 0.085(2) 0.0459(14) -0.0103(14) 0.0128(11) 0.0152(13)
N4 0.0365(10) 0.0585(12) 0.0316(10) -0.0091(9) 0.0122(8) 0.0035(9)
C4 0.0389(13) 0.0712(17) 0.0334(12) -0.0082(11) 0.0067(10) 0.0058(12)
N5 0.0290(9) 0.0637(13) 0.0322(10) -0.0139(9) 0.0095(7) 0.0005(8)
C5 0.0392(12) 0.0495(13) 0.0307(11) -0.0043(9) 0.0103(9) 0.0032(10)
N3 0.0675(15) 0.0643(14) 0.0378(11) -0.0179(10) 0.0132(11) 0.0014(12)
C8 0.074(2) 0.0722(19) 0.0367(14) -0.0142(13) 0.0060(13) -0.0095(16)
C7 0.0587(17) 0.076(2) 0.0407(14) -0.0057(13) 0.0028(12) -0.0092(15)
C9 0.0341(11) 0.0647(16) 0.0344(12) -0.0113(11) 0.0106(9) 0.0017(11)
C10 0.0336(11) 0.0520(13) 0.0330(11) -0.0062(10) 0.0108(9) 0.0011(10)
C11 0.0351(11) 0.0424(12) 0.0293(10) -0.0027(9) 0.0087(9) 0.0022(9)
C12 0.0444(14) 0.0652(17) 0.0457(14) -0.0137(12) 0.0158(11) -0.0081(12)
C13 0.0516(16) 0.093(2) 0.0622(18) -0.0199(17) 0.0294(14) -0.0025(16)
C14 0.071(2) 0.087(2) 0.0529(17) -0.0244(16) 0.0219(15) 0.0141(17)
C15 0.0654(19) 0.083(2) 0.0570(18) -0.0345(16) 0.0046(15) 0.0023(16)
C16 0.0428(14) 0.0734(19) 0.0516(15) -0.0216(14) 0.0080(12) -0.0033(13)
C17 0.104(3) 0.098(3) 0.150(5) 0.043(3) 0.045(3) 0.016(3)

loop_
_atom_type_symbol
_atom_type_description
_atom_type_scat_dispersion_real
_atom_type_scat_dispersion_imag
_atom_type_scat_source
C C 0.0033 0.0016 'International Tables Vol C Tables 4.2.6.8 and 6.1.1.4'
H H 0.0000 0.0000 'International Tables Vol C Tables 4.2.6.8 and 6.1.1.4'
N N 0.0061 0.0033 'International Tables Vol C Tables 4.2.6.8 and 6.1.1.4'
O O 0.0106 0.0060 'International Tables Vol C Tables 4.2.6.8 and 6.1.1.4'

loop_
_geom_angle_atom_site_label_1
_geom_angle_atom_site_label_2
_geom_angle_atom_site_label_3
_geom_angle
C1 N1 C5 116.6(2)
N1 C1 C2 124.5(2)
N1 C1 N2 115.1(2)
C2 C1 N2 120.4(2)
C17 O2 H2A 109.5
C6 N2 N3 111.9(2)
C6 N2 C1 128.1(2)
N3 N2 C1 119.9(2)
C3 C2 C1 117.6(2)
C3 C2 H2 121.2
C1 C2 H2 121.2
N2 C6 C7 107.5(3)
N2 C6 H6 126.2
C7 C6 H6 126.2
C2 C3 C4 120.1(2)
C2 C3 H3 119.9
C4 C3 H3 119.9
C9 N4 N5 117.34(19)
C3 C4 C5 118.0(2)
C3 C4 H4 121.0
C5 C4 H4 121.0
C10 N5 N4 117.84(18)
C10 N5 H5 121.1
N4 N5 H5 121.1
N1 C5 C4 123.2(2)
N1 C5 C9 115.4(2)
C4 C5 C9 121.4(2)
C8 N3 N2 103.5(2)
N3 C8 C7 112.5(2)
N3 C8 H8 123.8
C7 C8 H8 123.8
C6 C7 C8 104.6(3)
C6 C7 H7 127.7
C8 C7 H7 127.7
N4 C9 C5 119.0(2)
N4 C9 H9 120.5
C5 C9 H9 120.5
O1 C10 N5 122.1(2)
O1 C10 C11 120.9(2)
N5 C10 C11 116.99(19)
C12 C11 C16 118.8(2)
C12 C11 C10 124.5(2)
C16 C11 C10 116.7(2)
C11 C12 C13 120.5(3)
C11 C12 H12 119.8
C13 C12 H12 119.8
C14 C13 C12 120.2(3)
C14 C13 H13 119.9
C12 C13 H13 119.9
C13 C14 C15 119.7(3)
C13 C14 H14 120.2
C15 C14 H14 120.2
C14 C15 C16 120.4(3)
C14 C15 H15 119.8
C16 C15 H15 119.8
C15 C16 C11 120.4(3)
C15 C16 H16 119.8
C11 C16 H16 119.8
O2 C17 H17A 109.5
O2 C17 H17B 109.5
H17A C17 H17B 109.5
O2 C17 H17C 109.5
H17A C17 H17C 109.5
H17B C17 H17C 109.5

loop_
_geom_bond_atom_site_label_1
_geom_bond_atom_site_label_2
_geom_bond_distance
O1 C10 1.224(3)
N1 C1 1.327(3)
N1 C5 1.343(3)
C1 C2 1.380(3)
C1 N2 1.416(3)
O2 C17 1.374(5)
O2 H2A 0.8200
N2 C6 1.343(3)
N2 N3 1.356(3)
C2 C3 1.366(4)
C2 H2 0.9300
C6 C7 1.349(4)
C6 H6 0.9300
C3 C4 1.376(3)
C3 H3 0.9300
N4 C9 1.270(3)
N4 N5 1.372(2)
C4 C5 1.384(3)
C4 H4 0.9300
N5 C10 1.347(3)
N5 H5 0.8600
C5 C9 1.467(3)
N3 C8 1.324(4)
C8 C7 1.388(4)
C8 H8 0.9300
C7 H7 0.9300
C9 H9 0.9300
C10 C11 1.493(3)
C11 C12 1.368(3)
C11 C16 1.389(3)
C12 C13 1.384(4)
C12 H12 0.9300
C13 C14 1.366(5)
C13 H13 0.9300
C14 C15 1.369(5)
C14 H14 0.9300
C15 C16 1.371(4)
C15 H15 0.9300
C16 H16 0.9300
C17 H17A 0.9600
C17 H17B 0.9600
C17 H17C 0.9600

loop_
_geom_hbond_atom_site_label_D
_geom_hbond_atom_site_label_H
_geom_hbond_atom_site_label_A
_geom_hbond_distance_DH
_geom_hbond_distance_HA
_geom_hbond_distance_DA
_geom_hbond_angle_DHA
_geom_hbond_site_symmetry_A
N5 H5 O2 0.86 2.06 2.877(3) 159.1 .
O2 H2A O1 0.82 2.00 2.802(3) 165.7 1_455
O2 H2A O1 0.82 2.00 2.802(3) 165.7 1_455
N5 H5 O2 0.86 2.06 2.877(3) 159.1 .
C8 H8 N3 0.93 2.66 3.388(4) 135.9 3_664
C9 H9 O2 0.93 2.63 3.380(3) 137.7 .
O2 H2A O1 0.82 2.00 2.802(3) 165.7 1_455
N5 H5 O2 0.86 2.06 2.877(3) 159.1 .
C8 H8 N3 0.93 2.66 3.388(4) 135.9 3_664
C9 H9 O2 0.93 2.63 3.380(3) 137.7 .
O2 H2A O1 0.82 2.00 2.802(3) 165.7 1_455
N5 H5 O2 0.86 2.06 2.877(3) 159.1 .
C8 H8 N3 0.93 2.66 3.388(4) 135.9 3_664
C9 H9 O2 0.93 2.63 3.380(3) 137.7 .

loop_
_geom_torsion_atom_site_label_1
_geom_torsion_atom_site_label_2
_geom_torsion_atom_site_label_3
_geom_torsion_atom_site_label_4
_geom_torsion
C5 N1 C1 C2 1.5(4)
C5 N1 C1 N2 -177.4(2)
N1 C1 N2 C6 10.3(4)
C2 C1 N2 C6 -168.6(3)
N1 C1 N2 N3 -174.4(2)
C2 C1 N2 N3 6.7(4)
N1 C1 C2 C3 -0.9(4)
N2 C1 C2 C3 177.8(3)
N3 N2 C6 C7 1.2(3)
C1 N2 C6 C7 176.8(2)
C1 C2 C3 C4 -0.3(5)
C2 C3 C4 C5 0.9(5)
C9 N4 N5 C10 -176.3(2)
C1 N1 C5 C4 -0.8(4)
C1 N1 C5 C9 178.5(2)
C3 C4 C5 N1 -0.4(4)
C3 C4 C5 C9 -179.6(3)
C6 N2 N3 C8 -1.3(3)
C1 N2 N3 C8 -177.3(2)
N2 N3 C8 C7 0.9(4)
N2 C6 C7 C8 -0.6(3)
N3 C8 C7 C6 -0.2(4)
N5 N4 C9 C5 179.0(2)
N1 C5 C9 N4 -173.0(2)
C4 C5 C9 N4 6.3(4)
N4 N5 C10 O1 0.5(4)
N4 N5 C10 C11 179.5(2)
O1 C10 C11 C12 -163.7(3)
N5 C10 C11 C12 17.3(4)
O1 C10 C11 C16 16.9(4)
N5 C10 C11 C16 -162.1(2)
C16 C11 C12 C13 -2.3(4)
C10 C11 C12 C13 178.4(3)
C11 C12 C13 C14 1.6(5)
C12 C13 C14 C15 -0.1(6)
C13 C14 C15 C16 -0.8(6)
C14 C15 C16 C11 0.1(5)
C12 C11 C16 C15 1.4(4)
C10 C11 C16 C15 -179.1(3)
